data_2216012
loop_
_publ_author_name
'Wang, Pin-liang'
'Zeng, Hai-su'
'Wang, Hai-bo'
'Wu, Wen-yuan'

_publ_section_title
;
 5-Chloromethyl-3-(3,5-dimethoxyphenyl)-1,2,4-oxadiazole
;
_journal_coeditor_code IM2037
_journal_issue 11
_journal_name_full 'Acta Crystallographica Section E'
_journal_page_first o4234
_journal_page_last o4234
_journal_paper_doi 10.1107/S1600536807048064
_journal_volume 63
_journal_year 2007
_chemical_formula_iupac 'C11 H11 Cl N2 O3'
_chemical_formula_moiety 'C11 H11 Cl N2 O3'
_chemical_formula_sum 'C11 H11 Cl N2 O3'
_chemical_formula_weight 254.67
_chemical_name_systematic
;
5-Chloromethyl-3-(3,5-dimethoxyphenyl)-1,2,4-oxadiazole
;
_space_group_IT_number 2
_symmetry_cell_setting triclinic
_symmetry_space_group_name_Hall '-P 1'
_symmetry_space_group_name_H-M 'P -1'
_atom_sites_solution_hydrogens geom
_atom_sites_solution_primary direct
_atom_sites_solution_secondary difmap
_audit_creation_method SHELXL-97
_cell_angle_alpha 80.72(3)
_cell_angle_beta 73.90(3)
_cell_angle_gamma 70.09(3)
_cell_formula_units_Z 2
_cell_length_a 7.861(2)
_cell_length_b 8.502(2)
_cell_length_c 9.537(2)
_cell_measurement_reflns_used 25
_cell_measurement_temperature 293(2)
_cell_measurement_theta_max 13
_cell_measurement_theta_min 9
_cell_volume 574.2(3)
_computing_cell_refinement 'CAD-4 Software (Enraf--Nonius, 1989)'
_computing_data_collection 'CAD-4 Software (Enraf--Nonius, 1989)'
_computing_data_reduction 'XCAD4 (Harms & Wocadlo, 1995)'
_computing_molecular_graphics 'SHELXTL (Siemens, 1996)'
_computing_publication_material 'SHELXL97 (Sheldrick, 1997)'
_computing_structure_refinement 'SHELXL97 (Sheldrick, 1997)'
_computing_structure_solution 'SHELXS97 (Sheldrick, 1997)'
_diffrn_ambient_temperature 293(2)
_diffrn_measured_fraction_theta_full 1.000
_diffrn_measured_fraction_theta_max 1.000
_diffrn_measurement_device_type 'Enraf--Nonius CAD-4'
_diffrn_measurement_method \w/2\q
_diffrn_radiation_monochromator graphite
_diffrn_radiation_source 'fine-focus sealed tube'
_diffrn_radiation_type MoK\a
_diffrn_radiation_wavelength 0.71073
_diffrn_reflns_av_R_equivalents 0.0311
_diffrn_reflns_av_sigmaI/netI 0.0278
_diffrn_reflns_limit_h_max 9
_diffrn_reflns_limit_h_min -9
_diffrn_reflns_limit_k_max 10
_diffrn_reflns_limit_k_min -10
_diffrn_reflns_limit_l_max 11
_diffrn_reflns_limit_l_min 0
_diffrn_reflns_number 2422
_diffrn_reflns_theta_full 25.96
_diffrn_reflns_theta_max 25.96
_diffrn_reflns_theta_min 2.23
_diffrn_standards_decay_% 0
_diffrn_standards_interval_count 200
_diffrn_standards_interval_time 2h
_diffrn_standards_number 3
_exptl_absorpt_coefficient_mu 0.330
_exptl_absorpt_correction_T_max 0.9369
_exptl_absorpt_correction_T_min 0.8793
_exptl_absorpt_correction_type psi-scan
_exptl_absorpt_process_details '(North <i>et al.</i>,  1968)'
_exptl_crystal_colour Colourless
_exptl_crystal_density_diffrn 1.473
_exptl_crystal_density_method 'not measured'
_exptl_crystal_description block
_exptl_crystal_F_000 264
_exptl_crystal_size_max 0.40
_exptl_crystal_size_mid 0.20
_exptl_crystal_size_min 0.20
_refine_diff_density_max 0.309
_refine_diff_density_min -0.341
_refine_ls_extinction_method none
_refine_ls_goodness_of_fit_ref 1.079
_refine_ls_hydrogen_treatment constr
_refine_ls_matrix_type full
_refine_ls_number_parameters 154
_refine_ls_number_reflns 2249
_refine_ls_number_restraints 0
_refine_ls_restrained_S_all 1.079
_refine_ls_R_factor_all 0.0859
_refine_ls_R_factor_gt 0.0541
_refine_ls_shift/su_max 0.000
_refine_ls_shift/su_mean 0.000
_refine_ls_structure_factor_coef Fsqd
_refine_ls_weighting_details 'calc w=1/[\s^2^(Fo^2^)+(0.05P)^2^+P] where P=(Fo^2^+2Fc^2^)/3'
_refine_ls_weighting_scheme calc
_refine_ls_wR_factor_gt 0.1230
_refine_ls_wR_factor_ref 0.1732
_reflns_number_gt 1589
_reflns_number_total 2249
_reflns_threshold_expression I>2\s(I)
_cod_data_source_file im2037.cif
_cod_data_source_block I
_cod_depositor_comments
;
The following automatic conversions were performed:
'_symmetry_cell_setting' value 'Triclinic' changed to 'triclinic'
according to '/home/saulius/struct/CIF-dictionaries/cif_core.dic'
dictionary named 'cif_core.dic' version 2.4.1 from 2010-06-29.

Automatic conversion script
Id: cif_fix_enum 1527 2010-12-29 10:47:43Z saulius 

The following automatic conversions were performed:

'_symmetry_cell_setting' value 'Triclinic' changed to 'triclinic'
according to /home/saulius/struct/CIF-dictionaries/cif_core.dic
dictionary named 'cif_core.dic' version 2.4.1 from 2010-06-29.

Automatic conversion script
Id: cif_fix_values 1715 2011-07-08 13:25:40Z adriana 
;
_cod_original_cell_volume 574.2(2)
_cod_database_code 2216012
_cod_database_fobs_code 2216012

loop_
_symmetry_equiv_pos_as_xyz
'x, y, z'
'-x, -y, -z'

loop_
_atom_site_type_symbol
_atom_site_label
_atom_site_fract_x
_atom_site_fract_y
_atom_site_fract_z
_atom_site_U_iso_or_equiv
_atom_site_adp_type
_atom_site_calc_flag
_atom_site_refinement_flags
_atom_site_occupancy
Cl Cl 0.3102(2) 0.49956(16) 0.15386(12) 0.0816(5) Uani d . 1
O O1 0.3892(4) 0.1611(3) 0.3056(3) 0.0548(7) Uani d . 1
O O2 -0.1673(4) -0.1007(4) 0.9489(3) 0.0684(9) Uani d . 1
O O3 0.3152(4) -0.5222(3) 0.6710(3) 0.0578(7) Uani d . 1
N N1 0.3733(5) 0.0065(4) 0.3778(4) 0.0538(8) Uani d . 1
N N2 0.1641(4) 0.2229(4) 0.5042(3) 0.0451(7) Uani d . 1
C C1 0.2542(6) 0.4563(5) 0.3446(4) 0.0577(10) Uani d . 1
H H1B 0.3402 0.4823 0.3861 0.069 Uiso calc R 1
H H1C 0.1297 0.5283 0.3852 0.069 Uiso calc R 1
C C2 0.2623(5) 0.2789(5) 0.3874(4) 0.0448(8) Uani d . 1
C C3 0.2402(5) 0.0511(4) 0.4938(4) 0.0414(8) Uani d . 1
C C4 0.1792(5) -0.0743(5) 0.6045(4) 0.0425(8) Uani d . 1
C C5 0.2710(5) -0.2428(4) 0.5881(4) 0.0444(8) Uani d . 1
H H5A 0.3678 -0.2777 0.5065 0.053 Uiso calc R 1
C C6 0.2172(5) -0.3588(4) 0.6944(4) 0.0446(8) Uani d . 1
C C7 0.0694(5) -0.3066(5) 0.8134(4) 0.0492(9) Uani d . 1
H H7A 0.0335 -0.3858 0.8841 0.059 Uiso calc R 1
C C8 -0.0273(5) -0.1346(5) 0.8283(4) 0.0478(9) Uani d . 1
C C9 0.0298(5) -0.0180(5) 0.7237(4) 0.0469(9) Uani d . 1
H H9A -0.0304 0.0961 0.7325 0.056 Uiso calc R 1
C C10 -0.2766(6) 0.0704(5) 0.9669(5) 0.0689(12) Uani d . 1
H H10A -0.3717 0.0780 1.0563 0.103 Uiso calc R 1
H H10B -0.3335 0.1144 0.8859 0.103 Uiso calc R 1
H H10C -0.1981 0.1342 0.9707 0.103 Uiso calc R 1
C C11 0.2735(6) -0.6468(5) 0.7836(4) 0.0576(10) Uani d . 1
H H11A 0.3507 -0.7563 0.7535 0.086 Uiso calc R 1
H H11B 0.1447 -0.6389 0.8003 0.086 Uiso calc R 1
H H11C 0.2970 -0.6286 0.8722 0.086 Uiso calc R 1

loop_
_atom_site_aniso_label
_atom_site_aniso_U_11
_atom_site_aniso_U_22
_atom_site_aniso_U_33
_atom_site_aniso_U_12
_atom_site_aniso_U_13
_atom_site_aniso_U_23
Cl 0.1243(11) 0.0765(8) 0.0512(6) -0.0560(8) -0.0131(6) 0.0155(5)
O1 0.0591(16) 0.0518(16) 0.0486(15) -0.0255(13) 0.0038(12) -0.0016(12)
O2 0.083(2) 0.0516(17) 0.0531(17) -0.0204(15) 0.0089(15) -0.0010(13)
O3 0.0741(19) 0.0412(15) 0.0502(15) -0.0192(13) -0.0034(13) 0.0006(12)
N1 0.060(2) 0.0454(18) 0.0511(19) -0.0211(15) -0.0039(16) 0.0029(14)
N2 0.0504(18) 0.0469(18) 0.0389(16) -0.0189(14) -0.0094(13) -0.0001(13)
C1 0.070(3) 0.051(2) 0.051(2) -0.024(2) -0.012(2) 0.0041(18)
C2 0.047(2) 0.051(2) 0.0414(19) -0.0225(17) -0.0130(16) 0.0006(16)
C3 0.0431(19) 0.045(2) 0.0422(19) -0.0196(15) -0.0157(15) 0.0013(15)
C4 0.0450(19) 0.051(2) 0.0402(18) -0.0238(16) -0.0155(15) 0.0024(15)
C5 0.047(2) 0.050(2) 0.0375(18) -0.0187(16) -0.0077(15) -0.0029(15)
C6 0.055(2) 0.042(2) 0.0414(19) -0.0190(16) -0.0166(16) 0.0010(15)
C7 0.063(2) 0.046(2) 0.042(2) -0.0247(18) -0.0132(18) 0.0063(16)
C8 0.056(2) 0.050(2) 0.0375(19) -0.0200(17) -0.0089(16) -0.0004(15)
C9 0.058(2) 0.0422(19) 0.046(2) -0.0206(17) -0.0179(17) 0.0043(15)
C10 0.076(3) 0.058(3) 0.061(3) -0.019(2) -0.002(2) -0.006(2)
C11 0.072(3) 0.041(2) 0.052(2) -0.0175(19) -0.006(2) 0.0038(17)

loop_
_atom_type_symbol
_atom_type_description
_atom_type_scat_dispersion_real
_atom_type_scat_dispersion_imag
_atom_type_scat_source
C C 0.0033 0.0016 'International Tables Vol C Tables 4.2.6.8 and 6.1.1.4'
H H 0.0000 0.0000 'International Tables Vol C Tables 4.2.6.8 and 6.1.1.4'
N N 0.0061 0.0033 'International Tables Vol C Tables 4.2.6.8 and 6.1.1.4'
O O 0.0106 0.0060 'International Tables Vol C Tables 4.2.6.8 and 6.1.1.4'
Cl Cl 0.1484 0.1585 'International Tables Vol C Tables 4.2.6.8 and 6.1.1.4'

loop_
_geom_angle_atom_site_label_1
_geom_angle_atom_site_label_2
_geom_angle_atom_site_label_3
_geom_angle
C2 O1 N1 106.2(3)
C8 O2 C10 117.5(3)
C6 O3 C11 117.6(3)
C3 N1 O1 103.1(3)
C2 N2 C3 101.7(3)
C2 C1 Cl 112.7(3)
C2 C1 H1B 109.1
Cl C1 H1B 109.1
C2 C1 H1C 109.1
Cl C1 H1C 109.1
H1B C1 H1C 107.8
N2 C2 O1 114.5(3)
N2 C2 C1 126.6(3)
O1 C2 C1 118.8(3)
N1 C3 N2 114.5(3)
N1 C3 C4 121.6(3)
N2 C3 C4 123.9(3)
C5 C4 C9 121.8(3)
C5 C4 C3 119.4(3)
C9 C4 C3 118.7(3)
C6 C5 C4 119.1(3)
C6 C5 H5A 120.5
C4 C5 H5A 120.5
O3 C6 C5 115.6(3)
O3 C6 C7 124.1(3)
C5 C6 C7 120.3(3)
C6 C7 C8 120.6(3)
C6 C7 H7A 119.7
C8 C7 H7A 119.7
O2 C8 C9 126.2(4)
O2 C8 C7 114.7(3)
C9 C8 C7 119.1(3)
C8 C9 C4 119.1(3)
C8 C9 H9A 120.5
C4 C9 H9A 120.5
O2 C10 H10A 109.5
O2 C10 H10B 109.5
H10A C10 H10B 109.5
O2 C10 H10C 109.5
H10A C10 H10C 109.5
H10B C10 H10C 109.5
O3 C11 H11A 109.5
O3 C11 H11B 109.5
H11A C11 H11B 109.5
O3 C11 H11C 109.5
H11A C11 H11C 109.5
H11B C11 H11C 109.5

loop_
_geom_bond_atom_site_label_1
_geom_bond_atom_site_label_2
_geom_bond_distance
Cl C1 1.757(4)
O1 C2 1.322(4)
O1 N1 1.411(4)
O2 C8 1.343(4)
O2 C10 1.426(5)
O3 C6 1.360(4)
O3 C11 1.434(4)
N1 C3 1.298(5)
N2 C2 1.290(4)
N2 C3 1.386(4)
C1 C2 1.482(5)
C1 H1B 0.9700
C1 H1C 0.9700
C3 C4 1.478(5)
C4 C5 1.380(5)
C4 C9 1.397(5)
C5 C6 1.380(5)
C5 H5A 0.9300
C6 C7 1.384(5)
C7 C8 1.410(5)
C7 H7A 0.9300
C8 C9 1.384(5)
C9 H9A 0.9300
C10 H10A 0.9600
C10 H10B 0.9600
C10 H10C 0.9600
C11 H11A 0.9600
C11 H11B 0.9600
C11 H11C 0.9600

loop_
_geom_hbond_atom_site_label_D
_geom_hbond_atom_site_label_H
_geom_hbond_atom_site_label_A
_geom_hbond_distance_DH
_geom_hbond_distance_HA
_geom_hbond_distance_DA
_geom_hbond_angle_DHA
C9 H9A N2 0.930 2.600 2.925(5) 101.0
C5 H5A N1 0.930 2.536 2.838(5) 99.3

loop_
_geom_torsion_atom_site_label_1
_geom_torsion_atom_site_label_2
_geom_torsion_atom_site_label_3
_geom_torsion_atom_site_label_4
_geom_torsion
C2 O1 N1 C3 -0.4(4)
C3 N2 C2 O1 0.6(4)
C3 N2 C2 C1 -174.9(4)
N1 O1 C2 N2 -0.1(4)
N1 O1 C2 C1 175.7(3)
Cl C1 C2 N2 -150.1(3)
Cl C1 C2 O1 34.6(5)
O1 N1 C3 N2 0.8(4)
O1 N1 C3 C4 -178.7(3)
C2 N2 C3 N1 -0.9(4)
C2 N2 C3 C4 178.6(3)
N1 C3 C4 C5 3.0(5)
N2 C3 C4 C5 -176.4(3)
N1 C3 C4 C9 -177.3(4)
N2 C3 C4 C9 3.3(5)
C9 C4 C5 C6 -1.9(5)
C3 C4 C5 C6 177.8(3)
C11 O3 C6 C5 175.6(3)
C11 O3 C6 C7 -6.0(5)
C4 C5 C6 O3 -179.5(3)
C4 C5 C6 C7 2.0(5)
O3 C6 C7 C8 -178.9(3)
C5 C6 C7 C8 -0.5(6)
C10 O2 C8 C9 4.6(6)
C10 O2 C8 C7 -177.0(4)
C6 C7 C8 O2 -179.7(4)
C6 C7 C8 C9 -1.2(6)
O2 C8 C9 C4 179.7(4)
C7 C8 C9 C4 1.3(5)
C5 C4 C9 C8 0.2(5)
C3 C4 C9 C8 -179.5(3)

loop_
_cod_related_entry_id
_cod_related_entry_database
_cod_related_entry_code
1 ChemSpider 12954298
